data_4075445
loop_
_publ_author_name
'Zheng, Zhaoyan'
'Chen, Jinzhu'
'Luo, Ning'
'Yu, Zhengkun'
'Han, Xiuwen'

_publ_section_title
;
 Efficient Demetalation of Fischer Alkoxy- and Amino-Biscarbene Complexes
 of Chromium via CO-Promoted Sulfuration and Selenylation
;
_journal_issue 22
_journal_name_full Organometallics
_journal_page_first 5301
_journal_page_last 5310
_journal_paper_doi 10.1021/om060288m
_journal_volume 25
_journal_year 2006
_chemical_formula_sum 'C33 H29 Cr N O8 Se'
_chemical_formula_weight 698.53
_chemical_name_systematic ?
_space_group_IT_number 14
_symmetry_cell_setting monoclinic
_symmetry_space_group_name_Hall '-P 2yn'
_symmetry_space_group_name_H-M 'P 1 21/n 1'
_atom_sites_solution_hydrogens geom
_atom_sites_solution_primary direct
_atom_sites_solution_secondary difmap
_audit_creation_method SHELXL-97
_cell_angle_alpha 90.00
_cell_angle_beta 107.215(9)
_cell_angle_gamma 90.00
_cell_formula_units_Z 4
_cell_length_a 11.045(4)
_cell_length_b 23.888(10)
_cell_length_c 12.305(5)
_cell_measurement_reflns_used 604
_cell_measurement_temperature 293(2)
_cell_measurement_theta_max 30.393
_cell_measurement_theta_min 4.358
_cell_volume 3101(2)
_computing_cell_refinement 'Bruker SMART'
_computing_data_collection 'Bruker SMART'
_computing_data_reduction 'Bruker SHELXTL'
_computing_molecular_graphics 'Bruker SHELXTL'
_computing_publication_material 'Bruker SHELXTL'
_computing_structure_refinement 'SHELXL-97 (Sheldrick, 1997)'
_computing_structure_solution 'SHELXS-97 (Sheldrick, 1990)'
_diffrn_ambient_temperature 293(2)
_diffrn_measured_fraction_theta_full 0.999
_diffrn_measured_fraction_theta_max 0.999
_diffrn_measurement_device_type 'CCD area detector'
_diffrn_measurement_method 'phi and omega scans'
_diffrn_radiation_monochromator graphite
_diffrn_radiation_source 'fine-focus sealed tube'
_diffrn_radiation_type MoK\a
_diffrn_radiation_wavelength 0.71073
_diffrn_reflns_av_R_equivalents 0.1634
_diffrn_reflns_av_sigmaI/netI 0.3018
_diffrn_reflns_limit_h_max 13
_diffrn_reflns_limit_h_min -11
_diffrn_reflns_limit_k_max 28
_diffrn_reflns_limit_k_min -28
_diffrn_reflns_limit_l_max 10
_diffrn_reflns_limit_l_min -14
_diffrn_reflns_number 15876
_diffrn_reflns_theta_full 25.50
_diffrn_reflns_theta_max 25.50
_diffrn_reflns_theta_min 1.93
_exptl_absorpt_coefficient_mu 1.595
_exptl_absorpt_correction_T_max 1.00000
_exptl_absorpt_correction_T_min 0.86289
_exptl_absorpt_correction_type empirical
_exptl_crystal_colour red
_exptl_crystal_density_diffrn 1.496
_exptl_crystal_density_method 'not measured'
_exptl_crystal_F_000 1424
_exptl_crystal_size_max 0.176
_exptl_crystal_size_mid 0.150
_exptl_crystal_size_min 0.047
_refine_diff_density_max 0.264
_refine_diff_density_min -0.376
_refine_diff_density_rms 0.064
_refine_ls_extinction_method none
_refine_ls_goodness_of_fit_ref 0.844
_refine_ls_hydrogen_treatment constr
_refine_ls_matrix_type full
_refine_ls_number_parameters 400
_refine_ls_number_reflns 5774
_refine_ls_number_restraints 0
_refine_ls_restrained_S_all 0.844
_refine_ls_R_factor_all 0.2042
_refine_ls_R_factor_gt 0.0499
_refine_ls_shift/su_max 0.015
_refine_ls_shift/su_mean 0.002
_refine_ls_structure_factor_coef Fsqd
_refine_ls_weighting_details
; calc 
 [0.00000+1.00000exp(3.00(sin\q/\l)^2^)]/ 
   [\s^2^(Fo^2^)+0.0000+0.0000*P+(0.0000P)^2^+0.0000sin\q/\l] 
 where P = 0.33333Fo^2^ + 0.66667Fc^2^ 
;
_refine_ls_weighting_scheme calc
_refine_ls_wR_factor_gt 0.0674
_refine_ls_wR_factor_ref 0.1129
_reflns_number_gt 1762
_reflns_number_total 5774
_reflns_threshold_expression >2sigma(I)
_cod_data_source_file om060288msi20060822_072948.cif
_cod_data_source_block cd25262_for_complex_5b
_cod_depositor_comments
;
The following automatic conversions were performed:

'_symmetry_cell_setting' value 'Monoclinic' changed to 'monoclinic'
according to /home/saulius/struct/CIF-dictionaries/cif_core.dic
dictionary named 'cif_core.dic' version 2.4.1 from 2010-06-29.

Automatic conversion script
Id: cif_fix_values 1715 2011-07-08 13:25:40Z adriana 
;
_cod_original_sg_symbol_H-M P2(1)/n
_cod_database_code 4075445

loop_
_symmetry_equiv_pos_as_xyz
'x, y, z'
'-x+1/2, y+1/2, -z+1/2'
'-x, -y, -z'
'x-1/2, -y-1/2, z-1/2'

loop_
_atom_site_label
_atom_site_type_symbol
_atom_site_fract_x
_atom_site_fract_y
_atom_site_fract_z
_atom_site_U_iso_or_equiv
_atom_site_adp_type
_atom_site_occupancy
_atom_site_symmetry_multiplicity
_atom_site_calc_flag
_atom_site_refinement_flags
Cr Cr -0.01673(11) 0.42125(6) 0.73678(10) 0.0440(4) Uani 1 1 d .
Se Se 0.46663(9) 0.18893(5) 0.64292(10) 0.0902(4) Uani 1 1 d .
O1 O 0.4650(4) 0.2140(2) 0.9338(4) 0.0573(16) Uani 1 1 d .
O2 O 0.2496(5) 0.1308(2) 0.6291(4) 0.0588(16) Uani 1 1 d .
O3 O 0.1483(4) 0.3710(2) 0.5972(4) 0.0407(13) Uani 1 1 d .
O4 O -0.1742(5) 0.3263(3) 0.7828(5) 0.074(2) Uani 1 1 d .
O5 O -0.2098(5) 0.4308(3) 0.5058(5) 0.079(2) Uani 1 1 d .
O6 O -0.1952(6) 0.4979(3) 0.8041(5) 0.085(2) Uani 1 1 d .
O7 O 0.1281(6) 0.5232(3) 0.7038(5) 0.076(2) Uani 1 1 d .
O8 O 0.1314(6) 0.4287(3) 0.9839(5) 0.094(2) Uani 1 1 d .
N1 N 0.4107(5) 0.2910(3) 0.8236(5) 0.0461(18) Uani 1 1 d .
C1 C 0.2856(7) 0.2008(3) 0.7657(6) 0.041(2) Uani 1 1 d .
C2 C 0.1803(7) 0.2052(3) 0.7979(6) 0.041(2) Uani 1 1 d .
C3 C 0.2374(7) 0.2474(3) 0.8906(6) 0.0384(19) Uani 1 1 d .
C4 C 0.3603(7) 0.2406(3) 0.8559(7) 0.045(2) Uani 1 1 d .
C5 C 0.5616(7) 0.2540(4) 0.9683(7) 0.066(3) Uani 1 1 d .
H5A H 0.6440 0.2359 0.9888 0.079 Uiso 1 1 calc R
H5B H 0.5536 0.2745 1.0338 0.079 Uiso 1 1 calc R
C6 C 0.5482(7) 0.2917(3) 0.8723(7) 0.063(3) Uani 1 1 d .
H6A H 0.5796 0.3289 0.8970 0.076 Uiso 1 1 calc R
H6B H 0.5907 0.2774 0.8194 0.076 Uiso 1 1 calc R
C7 C 0.3364(7) 0.3317(3) 0.7657(6) 0.047(2) Uani 1 1 d .
C8 C 0.2117(7) 0.3353(3) 0.7691(6) 0.040(2) Uani 1 1 d .
C9 C 0.1905(6) 0.3070(3) 0.8719(6) 0.042(2) Uani 1 1 d .
H9A H 0.2326 0.3288 0.9390 0.051 Uiso 1 1 calc R
H9B H 0.1004 0.3074 0.8638 0.051 Uiso 1 1 calc R
C10 C 0.3272(6) 0.1714(4) 0.6782(7) 0.051(2) Uani 1 1 d .
C11 C 0.2785(7) 0.0956(4) 0.5441(7) 0.063(3) Uani 1 1 d .
H11A H 0.3601 0.0775 0.5751 0.076 Uiso 1 1 calc R
H11B H 0.2806 0.1176 0.4784 0.076 Uiso 1 1 calc R
C12 C 0.1741(8) 0.0530(4) 0.5116(7) 0.086(3) Uani 1 1 d .
H12A H 0.1762 0.0303 0.5766 0.119 Uiso 1 1 calc R
H12B H 0.1856 0.0296 0.4520 0.119 Uiso 1 1 calc R
H12C H 0.0938 0.0717 0.4855 0.119 Uiso 1 1 calc R
C13 C 0.0552(7) 0.1799(3) 0.7691(6) 0.040(2) Uani 1 1 d .
C14 C 0.0236(8) 0.1325(4) 0.7094(8) 0.076(3) Uani 1 1 d .
H14 H 0.0853 0.1133 0.6867 0.091 Uiso 1 1 calc R
C15 C -0.0965(9) 0.1117(4) 0.6810(8) 0.079(3) Uani 1 1 d .
H15 H -0.1174 0.0801 0.6351 0.095 Uiso 1 1 calc R
C16 C -0.1862(8) 0.1370(4) 0.7199(7) 0.063(3) Uani 1 1 d .
H16 H -0.2670 0.1217 0.7037 0.075 Uiso 1 1 calc R
C17 C -0.1579(8) 0.1837(4) 0.7811(7) 0.066(3) Uani 1 1 d .
H17 H -0.2197 0.2015 0.8058 0.079 Uiso 1 1 calc R
C18 C -0.0384(8) 0.2054(3) 0.8077(6) 0.059(2) Uani 1 1 d .
H18 H -0.0190 0.2376 0.8521 0.071 Uiso 1 1 calc R
C19 C 0.2480(7) 0.2283(3) 1.0108(5) 0.058(2) Uani 1 1 d .
H19A H 0.3116 0.2500 1.0642 0.087 Uiso 1 1 calc R
H19B H 0.2713 0.1894 1.0189 0.087 Uiso 1 1 calc R
H19C H 0.1679 0.2332 1.0253 0.087 Uiso 1 1 calc R
C20 C 0.3982(7) 0.3738(4) 0.7091(7) 0.052(2) Uani 1 1 d .
C21 C 0.4693(8) 0.3571(4) 0.6410(8) 0.074(3) Uani 1 1 d .
H21 H 0.4757 0.3194 0.6251 0.089 Uiso 1 1 calc R
C22 C 0.5310(9) 0.3965(5) 0.5962(10) 0.095(4) Uani 1 1 d .
H22 H 0.5787 0.3852 0.5492 0.114 Uiso 1 1 calc R
C23 C 0.5239(10) 0.4509(6) 0.6187(12) 0.114(5) Uani 1 1 d .
H23 H 0.5667 0.4769 0.5875 0.137 Uiso 1 1 calc R
C24 C 0.4542(9) 0.4684(4) 0.6870(8) 0.082(3) Uani 1 1 d .
H24 H 0.4484 0.5062 0.7028 0.099 Uiso 1 1 calc R
C25 C 0.3926(7) 0.4286(4) 0.7321(7) 0.063(3) Uani 1 1 d .
H25 H 0.3459 0.4400 0.7798 0.076 Uiso 1 1 calc R
C26 C 0.1205(6) 0.3716(3) 0.6952(6) 0.040(2) Uani 1 1 d .
C27 C 0.0923(7) 0.4080(3) 0.5049(6) 0.058(2) Uani 1 1 d .
H27A H 0.0917 0.4459 0.5331 0.070 Uiso 1 1 calc R
H27B H 0.0054 0.3969 0.4677 0.070 Uiso 1 1 calc R
C28 C 0.1668(8) 0.4059(4) 0.4229(7) 0.087(3) Uani 1 1 d .
H28A H 0.2525 0.4171 0.4601 0.110 Uiso 1 1 calc R
H28B H 0.1299 0.4307 0.3605 0.110 Uiso 1 1 calc R
H28C H 0.1663 0.3683 0.3948 0.110 Uiso 1 1 calc R
C29 C -0.1114(7) 0.3599(4) 0.7640(6) 0.046(2) Uani 1 1 d .
C30 C -0.1319(7) 0.4255(4) 0.5893(7) 0.053(2) Uani 1 1 d .
C31 C -0.1255(8) 0.4681(4) 0.7785(7) 0.059(3) Uani 1 1 d .
C32 C 0.0730(8) 0.4840(4) 0.7134(7) 0.055(2) Uani 1 1 d .
C33 C 0.0789(8) 0.4230(4) 0.8898(7) 0.056(2) Uani 1 1 d .

loop_
_atom_site_aniso_label
_atom_site_aniso_U_11
_atom_site_aniso_U_22
_atom_site_aniso_U_33
_atom_site_aniso_U_23
_atom_site_aniso_U_13
_atom_site_aniso_U_12
Cr 0.0447(8) 0.0458(9) 0.0434(8) 0.0028(7) 0.0158(7) 0.0061(7)
Se 0.0611(6) 0.1055(10) 0.1185(10) -0.0304(8) 0.0491(7) -0.0128(7)
O1 0.042(3) 0.049(4) 0.067(4) 0.005(3) -0.005(3) 0.007(3)
O2 0.063(4) 0.059(5) 0.058(4) -0.013(3) 0.025(3) 0.003(3)
O3 0.040(3) 0.047(4) 0.036(3) 0.009(3) 0.014(3) 0.009(3)
O4 0.072(4) 0.068(5) 0.084(5) 0.007(4) 0.029(4) -0.014(4)
O5 0.063(4) 0.118(6) 0.051(4) 0.020(4) 0.010(3) 0.011(4)
O6 0.087(5) 0.084(6) 0.101(5) -0.002(4) 0.052(4) 0.026(4)
O7 0.091(5) 0.068(5) 0.069(5) 0.003(4) 0.024(4) -0.007(4)
O8 0.132(6) 0.082(6) 0.050(4) -0.011(4) 0.000(4) 0.012(4)
N1 0.037(4) 0.034(5) 0.062(5) 0.006(4) 0.007(4) 0.003(3)
C1 0.053(5) 0.028(5) 0.041(5) -0.001(4) 0.010(4) 0.007(4)
C2 0.051(5) 0.031(5) 0.043(5) 0.010(4) 0.014(4) 0.006(4)
C3 0.043(5) 0.039(5) 0.035(5) 0.005(4) 0.014(4) -0.001(4)
C4 0.038(5) 0.026(5) 0.061(6) 0.003(4) 0.001(4) 0.005(4)
C5 0.055(6) 0.054(7) 0.067(7) 0.000(5) -0.013(5) -0.009(5)
C6 0.035(5) 0.059(7) 0.081(7) 0.009(6) -0.003(5) -0.005(4)
C7 0.050(5) 0.039(6) 0.048(5) 0.005(4) 0.009(5) -0.005(4)
C8 0.040(5) 0.036(5) 0.044(5) 0.001(4) 0.011(4) -0.004(4)
C9 0.050(5) 0.038(5) 0.038(5) -0.003(4) 0.013(4) -0.003(4)
C10 0.028(5) 0.056(7) 0.066(6) 0.008(5) 0.011(4) 0.005(4)
C11 0.060(6) 0.074(8) 0.059(6) -0.020(5) 0.021(5) 0.004(5)
C12 0.107(8) 0.070(8) 0.085(8) -0.031(6) 0.033(6) -0.017(6)
C13 0.049(5) 0.035(5) 0.037(5) 0.001(4) 0.017(4) -0.004(4)
C14 0.059(7) 0.068(8) 0.110(9) -0.017(6) 0.039(6) -0.005(5)
C15 0.060(7) 0.085(8) 0.094(8) -0.027(6) 0.026(6) -0.025(6)
C16 0.053(6) 0.073(8) 0.061(6) 0.004(6) 0.015(5) -0.025(5)
C17 0.054(6) 0.064(7) 0.084(8) -0.004(6) 0.027(5) -0.008(5)
C18 0.069(6) 0.047(6) 0.069(6) -0.014(5) 0.034(5) -0.009(5)
C19 0.086(6) 0.051(6) 0.037(5) 0.007(4) 0.019(5) 0.000(5)
C20 0.044(5) 0.039(6) 0.065(6) 0.012(5) 0.006(5) 0.005(4)
C21 0.059(6) 0.081(8) 0.094(8) 0.022(6) 0.040(6) 0.011(6)
C22 0.051(7) 0.122(11) 0.119(10) 0.052(10) 0.035(6) 0.002(8)
C23 0.055(8) 0.112(12) 0.172(14) 0.076(11) 0.029(8) -0.012(8)
C24 0.069(8) 0.058(8) 0.101(9) 0.018(7) -0.004(6) -0.013(6)
C25 0.047(5) 0.060(8) 0.075(7) 0.009(6) 0.007(5) -0.009(5)
C26 0.037(5) 0.040(5) 0.041(5) -0.002(4) 0.008(4) -0.006(4)
C27 0.066(6) 0.056(7) 0.053(6) 0.010(5) 0.019(5) 0.021(5)
C28 0.100(8) 0.116(10) 0.063(7) 0.033(6) 0.053(6) 0.034(6)
C29 0.054(6) 0.053(7) 0.030(5) 0.006(4) 0.013(4) 0.002(5)
C30 0.051(5) 0.067(7) 0.043(6) 0.018(5) 0.018(4) -0.001(5)
C31 0.074(7) 0.049(7) 0.064(6) 0.002(5) 0.037(5) 0.017(5)
C32 0.065(6) 0.047(7) 0.048(6) 0.004(5) 0.011(5) 0.001(5)
C33 0.087(7) 0.043(6) 0.036(5) -0.001(5) 0.017(5) 0.013(5)

loop_
_atom_type_symbol
_atom_type_description
_atom_type_scat_dispersion_real
_atom_type_scat_dispersion_imag
_atom_type_scat_source
C C 0.0033 0.0016 'International Tables Vol C Tables 4.2.6.8 and 6.1.1.4'
H H 0.0000 0.0000 'International Tables Vol C Tables 4.2.6.8 and 6.1.1.4'
N N 0.0061 0.0033 'International Tables Vol C Tables 4.2.6.8 and 6.1.1.4'
O O 0.0106 0.0060 'International Tables Vol C Tables 4.2.6.8 and 6.1.1.4'
Cr Cr 0.3209 0.6236 'International Tables Vol C Tables 4.2.6.8 and 6.1.1.4'
Se Se -0.0929 2.2259 'International Tables Vol C Tables 4.2.6.8 and 6.1.1.4'

loop_
_geom_angle_atom_site_label_1
_geom_angle_atom_site_label_2
_geom_angle_atom_site_label_3
_geom_angle
C31 Cr C32 88.6(4)
C31 Cr C33 85.7(4)
C32 Cr C33 88.2(4)
C31 Cr C30 85.7(4)
C32 Cr C30 92.7(4)
C33 Cr C30 171.4(4)
C31 Cr C29 88.9(4)
C32 Cr C29 177.4(4)
C33 Cr C29 91.0(3)
C30 Cr C29 87.8(3)
C31 Cr C26 175.4(4)
C32 Cr C26 87.8(3)
C33 Cr C26 91.4(3)
C30 Cr C26 97.2(3)
C29 Cr C26 94.7(3)
C5 O1 C4 107.2(6)
C10 O2 C11 120.4(6)
C26 O3 C27 123.6(6)
C7 N1 C4 122.2(6)
C7 N1 C6 127.7(7)
C4 N1 C6 109.9(6)
C2 C1 C10 137.9(8)
C2 C1 C4 93.8(6)
C10 C1 C4 128.3(7)
C1 C2 C13 137.9(8)
C1 C2 C3 94.1(6)
C13 C2 C3 128.0(7)
C9 C3 C2 117.8(6)
C9 C3 C19 110.9(6)
C2 C3 C19 115.3(6)
C9 C3 C4 110.3(6)
C2 C3 C4 85.8(5)
C19 C3 C4 114.6(6)
O1 C4 N1 105.0(6)
O1 C4 C1 112.0(6)
N1 C4 C1 120.0(7)
O1 C4 C3 117.9(6)
N1 C4 C3 115.7(6)
C1 C4 C3 86.3(5)
O1 C5 C6 106.9(6)
O1 C5 H5A 110.3
C6 C5 H5A 110.3
O1 C5 H5B 110.3
C6 C5 H5B 110.3
H5A C5 H5B 108.6
N1 C6 C5 99.7(6)
N1 C6 H6A 111.8
C5 C6 H6A 111.8
N1 C6 H6B 111.8
C5 C6 H6B 111.8
H6A C6 H6B 109.6
N1 C7 C8 119.1(7)
N1 C7 C20 116.4(7)
C8 C7 C20 124.3(7)
C7 C8 C26 122.3(7)
C7 C8 C9 113.4(7)
C26 C8 C9 123.1(7)
C3 C9 C8 114.7(6)
C3 C9 H9A 108.6
C8 C9 H9A 108.6
C3 C9 H9B 108.6
C8 C9 H9B 108.6
H9A C9 H9B 107.6
O2 C10 C1 112.7(6)
O2 C10 Se 123.9(6)
C1 C10 Se 123.4(6)
O2 C11 C12 105.6(6)
O2 C11 H11A 110.6
C12 C11 H11A 110.6
O2 C11 H11B 110.6
C12 C11 H11B 110.6
H11A C11 H11B 108.7
C11 C12 H12A 109.5
C11 C12 H12B 109.5
H12A C12 H12B 109.5
C11 C12 H12C 109.5
H12A C12 H12C 109.5
H12B C12 H12C 109.5
C14 C13 C18 117.2(7)
C14 C13 C2 124.1(8)
C18 C13 C2 118.7(7)
C13 C14 C15 121.7(9)
C13 C14 H14 119.1
C15 C14 H14 119.1
C14 C15 C16 120.1(9)
C14 C15 H15 120.0
C16 C15 H15 120.0
C17 C16 C15 119.9(8)
C17 C16 H16 120.1
C15 C16 H16 120.1
C16 C17 C18 120.3(9)
C16 C17 H17 119.8
C18 C17 H17 119.8
C17 C18 C13 120.7(8)
C17 C18 H18 119.6
C13 C18 H18 119.6
C3 C19 H19A 109.5
C3 C19 H19B 109.5
H19A C19 H19B 109.5
C3 C19 H19C 109.5
H19A C19 H19C 109.5
H19B C19 H19C 109.5
C25 C20 C21 118.8(8)
C25 C20 C7 120.1(8)
C21 C20 C7 120.9(8)
C20 C21 C22 119.5(10)
C20 C21 H21 120.2
C22 C21 H21 120.2
C23 C22 C21 121.2(12)
C23 C22 H22 119.4
C21 C22 H22 119.4
C22 C23 C24 120.4(11)
C22 C23 H23 119.8
C24 C23 H23 119.8
C23 C24 C25 118.2(11)
C23 C24 H24 120.9
C25 C24 H24 120.9
C20 C25 C24 121.9(9)
C20 C25 H25 119.0
C24 C25 H25 119.0
O3 C26 C8 105.1(6)
O3 C26 Cr 127.1(5)
C8 C26 Cr 127.6(5)
O3 C27 C28 108.9(6)
O3 C27 H27A 109.9
C28 C27 H27A 109.9
O3 C27 H27B 109.9
C28 C27 H27B 109.9
H27A C27 H27B 108.3
C27 C28 H28A 109.5
C27 C28 H28B 109.5
H28A C28 H28B 109.5
C27 C28 H28C 109.5
H28A C28 H28C 109.5
H28B C28 H28C 109.5
O4 C29 Cr 174.3(8)
O5 C30 Cr 172.6(8)
O6 C31 Cr 179.5(9)
O7 C32 Cr 177.0(8)
O8 C33 Cr 173.5(8)

loop_
_geom_bond_atom_site_label_1
_geom_bond_atom_site_label_2
_geom_bond_distance
Cr C31 1.823(8)
Cr C32 1.865(9)
Cr C33 1.867(8)
Cr C30 1.885(8)
Cr C29 1.887(8)
Cr C26 2.103(7)
Se C10 1.770(7)
O1 C5 1.401(8)
O1 C4 1.416(8)
O2 C10 1.316(8)
O2 C11 1.449(8)
O3 C26 1.330(7)
O3 C27 1.428(7)
O4 C29 1.128(8)
O5 C30 1.136(8)
O6 C31 1.159(8)
O7 C32 1.142(8)
O8 C33 1.139(8)
N1 C7 1.335(8)
N1 C4 1.430(8)
N1 C6 1.459(8)
C1 C2 1.340(8)
C1 C10 1.468(9)
C1 C4 1.509(9)
C2 C13 1.453(9)
C2 C3 1.513(9)
C3 C9 1.510(9)
C3 C19 1.519(8)
C3 C4 1.548(9)
C5 C6 1.458(9)
C5 H5A 0.9700
C5 H5B 0.9700
C6 H6A 0.9700
C6 H6B 0.9700
C7 C8 1.393(9)
C7 C20 1.497(10)
C8 C26 1.432(9)
C8 C9 1.512(8)
C9 H9A 0.9700
C9 H9B 0.9700
C11 C12 1.502(10)
C11 H11A 0.9700
C11 H11B 0.9700
C12 H12A 0.9600
C12 H12B 0.9600
C12 H12C 0.9600
C13 C14 1.337(10)
C13 C18 1.400(9)
C14 C15 1.362(10)
C14 H14 0.9300
C15 C16 1.363(10)
C15 H15 0.9300
C16 C17 1.329(10)
C16 H16 0.9300
C17 C18 1.365(9)
C17 H17 0.9300
C18 H18 0.9300
C19 H19A 0.9600
C19 H19B 0.9600
C19 H19C 0.9600
C20 C25 1.345(10)
C20 C21 1.367(10)
C21 C22 1.369(11)
C21 H21 0.9300
C22 C23 1.335(14)
C22 H22 0.9300
C23 C24 1.364(13)
C23 H23 0.9300
C24 C25 1.377(10)
C24 H24 0.9300
C25 H25 0.9300
C27 C28 1.480(8)
C27 H27A 0.9700
C27 H27B 0.9700
C28 H28A 0.9600
C28 H28B 0.9600
C28 H28C 0.9600

loop_
_geom_torsion_atom_site_label_1
_geom_torsion_atom_site_label_2
_geom_torsion_atom_site_label_3
_geom_torsion_atom_site_label_4
_geom_torsion
C10 C1 C2 C13 6.1(17)
C4 C1 C2 C13 -174.6(9)
C10 C1 C2 C3 -177.3(9)
C4 C1 C2 C3 1.9(6)
C1 C2 C3 C9 108.8(7)
C13 C2 C3 C9 -74.1(9)
C1 C2 C3 C19 -117.1(7)
C13 C2 C3 C19 60.0(10)
C1 C2 C3 C4 -1.9(6)
C13 C2 C3 C4 175.2(7)
C5 O1 C4 N1 15.3(8)
C5 O1 C4 C1 147.1(7)
C5 O1 C4 C3 -115.1(7)
C7 N1 C4 O1 -168.5(7)
C6 N1 C4 O1 6.3(8)
C7 N1 C4 C1 64.5(10)
C6 N1 C4 C1 -120.7(7)
C7 N1 C4 C3 -36.8(10)
C6 N1 C4 C3 138.0(7)
C2 C1 C4 O1 116.7(7)
C10 C1 C4 O1 -63.9(10)
C2 C1 C4 N1 -119.6(7)
C10 C1 C4 N1 59.8(11)
C2 C1 C4 C3 -1.9(6)
C10 C1 C4 C3 177.5(8)
C9 C3 C4 O1 130.6(7)
C2 C3 C4 O1 -111.3(7)
C19 C3 C4 O1 4.6(10)
C9 C3 C4 N1 5.2(9)
C2 C3 C4 N1 123.3(7)
C19 C3 C4 N1 -120.7(7)
C9 C3 C4 C1 -116.4(6)
C2 C3 C4 C1 1.7(5)
C19 C3 C4 C1 117.6(7)
C4 O1 C5 C6 -31.6(9)
C7 N1 C6 C5 150.5(8)
C4 N1 C6 C5 -23.9(9)
O1 C5 C6 N1 33.2(8)
C4 N1 C7 C8 22.1(11)
C6 N1 C7 C8 -151.7(7)
C4 N1 C7 C20 -163.1(7)
C6 N1 C7 C20 23.1(12)
N1 C7 C8 C26 -169.6(7)
C20 C7 C8 C26 16.1(12)
N1 C7 C8 C9 22.3(10)
C20 C7 C8 C9 -152.0(7)
C2 C3 C9 C8 -60.6(8)
C19 C3 C9 C8 163.4(6)
C4 C3 C9 C8 35.5(8)
C7 C8 C9 C3 -51.7(9)
C26 C8 C9 C3 140.3(7)
C11 O2 C10 C1 -177.3(6)
C11 O2 C10 Se 2.8(10)
C2 C1 C10 O2 -14.9(14)
C4 C1 C10 O2 166.1(7)
C2 C1 C10 Se 165.0(8)
C4 C1 C10 Se -14.0(11)
C10 O2 C11 C12 177.3(7)
C1 C2 C13 C14 15.1(15)
C3 C2 C13 C14 -160.5(8)
C1 C2 C13 C18 -166.5(9)
C3 C2 C13 C18 17.9(11)
C18 C13 C14 C15 4.0(14)
C2 C13 C14 C15 -177.5(8)
C13 C14 C15 C16 -4.5(15)
C14 C15 C16 C17 3.2(15)
C15 C16 C17 C18 -1.8(14)
C16 C17 C18 C13 1.5(14)
C14 C13 C18 C17 -2.6(12)
C2 C13 C18 C17 178.9(7)
N1 C7 C20 C25 -124.0(8)
C8 C7 C20 C25 50.5(12)
N1 C7 C20 C21 50.7(11)
C8 C7 C20 C21 -134.8(9)
C25 C20 C21 C22 -1.2(14)
C7 C20 C21 C22 -176.0(8)
C20 C21 C22 C23 0.6(17)
C21 C22 C23 C24 0(2)
C22 C23 C24 C25 0.4(18)
C21 C20 C25 C24 1.4(13)
C7 C20 C25 C24 176.2(7)
C23 C24 C25 C20 -1.0(14)
C27 O3 C26 C8 -170.5(6)
C27 O3 C26 Cr 4.3(10)
C7 C8 C26 O3 35.7(10)
C9 C8 C26 O3 -157.4(6)
C7 C8 C26 Cr -139.1(6)
C9 C8 C26 Cr 27.9(10)
C31 Cr C26 O3 -99(4)
C32 Cr C26 O3 -61.2(6)
C33 Cr C26 O3 -149.4(6)
C30 Cr C26 O3 31.2(7)
C29 Cr C26 O3 119.6(6)
C31 Cr C26 C8 75(4)
C32 Cr C26 C8 112.4(7)
C33 Cr C26 C8 24.2(7)
C30 Cr C26 C8 -155.2(7)
C29 Cr C26 C8 -66.8(7)
C26 O3 C27 C28 165.8(7)
C31 Cr C29 O4 0(8)
C32 Cr C29 O4 14(14)
C33 Cr C29 O4 85(8)
C30 Cr C29 O4 -86(8)
C26 Cr C29 O4 177(8)
C31 Cr C30 O5 -11(7)
C32 Cr C30 O5 -99(7)
C33 Cr C30 O5 -3(8)
C29 Cr C30 O5 79(7)
C26 Cr C30 O5 173(7)
C32 Cr C31 O6 86(89)
C33 Cr C31 O6 174(100)
C30 Cr C31 O6 -7(89)
C29 Cr C31 O6 -95(89)
C26 Cr C31 O6 123(87)
C31 Cr C32 O7 50(16)
C33 Cr C32 O7 -36(16)
C30 Cr C32 O7 135(16)
C29 Cr C32 O7 35(22)
C26 Cr C32 O7 -128(16)
C31 Cr C33 O8 -21(8)
C32 Cr C33 O8 68(8)
C30 Cr C33 O8 -28(9)
C29 Cr C33 O8 -109(8)
C26 Cr C33 O8 156(8)
